data_7045098
loop_
_publ_author_name
'Basu Baul, Tushar S.'
'Longkumer, Imliwati'
'Duthie, Andrew'
'Singh, Priya'
'Koch, Biplob'
'Guedes da Silva, M F\'atima C'

_publ_section_title
;
 Triphenylstannyl((arylimino)methyl)benzoates with selective potency that
 induce G1 and G2/M cell cycle arrest and trigger apoptosis via ROS in
 human cervical cancer cells.
;
_journal_issue 6
_journal_name_full 'Dalton transactions (Cambridge, England : 2003)'
_journal_page_first 1993
_journal_page_last 2008
_journal_paper_doi 10.1039/c7dt04037g
_journal_volume 47
_journal_year 2018
_chemical_formula_moiety 'C34 H30 N2 O2 Sn'
_chemical_formula_sum 'C34 H30 N2 O2 Sn'
_chemical_formula_weight 617.29
_space_group_crystal_system monoclinic
_space_group_IT_number 14
_space_group_name_Hall '-P 2yn'
_space_group_name_H-M_alt 'P 1 21/n 1'
_symmetry_space_group_name_Hall '-P 2yn'
_symmetry_space_group_name_H-M 'P 1 21/n 1'
_atom_sites_solution_hydrogens geom
_audit_creation_method SHELXL-2014/7
_audit_update_record
;
2017-02-17 deposited with the CCDC.
2017-12-19 downloaded from the CCDC.
;
_cell_angle_alpha 90
_cell_angle_beta 92.817(4)
_cell_angle_gamma 90
_cell_formula_units_Z 8
_cell_length_a 11.7022(6)
_cell_length_b 10.3673(6)
_cell_length_c 48.186(2)
_cell_measurement_reflns_used 5692
_cell_measurement_temperature 296(2)
_cell_measurement_theta_max 25.8410
_cell_measurement_theta_min 3.9020
_cell_volume 5838.9(5)
_computing_cell_refinement 'CrysAlisPro 1.171.38.41 (Rigaku OD, 2015)'
_computing_data_collection 'CrysAlisPro 1.171.38.41 (Rigaku OD, 2015)'
_computing_data_reduction 'CrysAlisPro 1.171.38.41 (Rigaku OD, 2015)'
_computing_structure_refinement 'SHELXL-2014/7 (Sheldrick, 2014)'
_diffrn_ambient_temperature 296(2)
_diffrn_detector 'CCD plate'
_diffrn_detector_area_resol_mean 8.0640
_diffrn_detector_type Eos
_diffrn_measured_fraction_theta_full 0.995
_diffrn_measured_fraction_theta_max 0.849
_diffrn_measurement_device 'four-circle diffractometer'
_diffrn_measurement_device_type 'Xcalibur, Eos, Gemini'
_diffrn_measurement_method '\w scans'
_diffrn_radiation_type MoK\a
_diffrn_radiation_wavelength 0.71073
_diffrn_reflns_av_R_equivalents 0.0965
_diffrn_reflns_av_unetI/netI 0.1377
_diffrn_reflns_Laue_measured_fraction_full 0.995
_diffrn_reflns_Laue_measured_fraction_max 0.849
_diffrn_reflns_limit_h_max 10
_diffrn_reflns_limit_h_min -15
_diffrn_reflns_limit_k_max 13
_diffrn_reflns_limit_k_min -7
_diffrn_reflns_limit_l_max 64
_diffrn_reflns_limit_l_min -47
_diffrn_reflns_number 22687
_diffrn_reflns_point_group_measured_fraction_full 0.995
_diffrn_reflns_point_group_measured_fraction_max 0.849
_diffrn_reflns_theta_full 25.242
_diffrn_reflns_theta_max 29.041
_diffrn_reflns_theta_min 3.211
_diffrn_source 'fine-focus sealed X-ray tube'
_diffrn_source_type 'Enhance (Mo) X-ray Source'
_exptl_absorpt_coefficient_mu 0.908
_exptl_absorpt_correction_T_max 1.00000
_exptl_absorpt_correction_T_min 0.84253
_exptl_absorpt_correction_type multi-scan
_exptl_absorpt_process_details
;
CrysAlisPro 1.171.38.41 (Rigaku Oxford Diffraction, 2015)
Empirical absorption correction using spherical harmonics,
 implemented in SCALE3 ABSPACK scaling algorithm.
;
_exptl_crystal_colour brown
_exptl_crystal_density_diffrn 1.404
_exptl_crystal_description block
_exptl_crystal_F_000 2512
_exptl_crystal_size_max 0.290
_exptl_crystal_size_mid 0.250
_exptl_crystal_size_min 0.210
_refine_diff_density_max 0.917
_refine_diff_density_min -2.682
_refine_diff_density_rms 0.110
_refine_ls_extinction_method none
_refine_ls_goodness_of_fit_ref 1.156
_refine_ls_hydrogen_treatment constr
_refine_ls_matrix_type full
_refine_ls_number_parameters 707
_refine_ls_number_reflns 13233
_refine_ls_number_restraints 72
_refine_ls_restrained_S_all 1.154
_refine_ls_R_factor_all 0.1908
_refine_ls_R_factor_gt 0.1246
_refine_ls_shift/su_max 0.001
_refine_ls_shift/su_mean 0.000
_refine_ls_structure_factor_coef Fsqd
_refine_ls_weighting_details 'w=1/[\s^2^(Fo^2^)+54.8253P] where P=(Fo^2^+2Fc^2^)/3'
_refine_ls_weighting_scheme calc
_refine_ls_wR_factor_gt 0.2046
_refine_ls_wR_factor_ref 0.2311
_reflns_Friedel_coverage 0.000
_reflns_number_gt 7477
_reflns_number_total 13233
_reflns_threshold_expression 'I > 2\s(I)'
_cod_data_source_file c7dt04037g2.cif
_cod_data_source_block Compound8
_cod_depositor_comments 'Adding full bibliography for 7045092--7045100.cif.'
_cod_original_cell_volume 5838.8(5)
_cod_database_code 7045098
_shelx_shelxl_version_number 2014/7
_shelx_space_group_comment
;
The symmetry employed for this shelxl refinement is uniquely defined
by the following loop, which should always be used as a source of
symmetry information in preference to the above space-group names.
They are only intended as comments.
;
_shelx_estimated_absorpt_t_min 0.779
_shelx_estimated_absorpt_t_max 0.832

loop_
_space_group_symop_operation_xyz
'x, y, z'
'-x+1/2, y+1/2, -z+1/2'
'-x, -y, -z'
'x-1/2, -y-1/2, z-1/2'

loop_
_atom_site_label
_atom_site_type_symbol
_atom_site_fract_x
_atom_site_fract_y
_atom_site_fract_z
_atom_site_U_iso_or_equiv
_atom_site_adp_type
_atom_site_occupancy
_atom_site_site_symmetry_order
_atom_site_calc_flag
_atom_site_refinement_flags_posn
_atom_site_refinement_flags_adp
C1 C 0.8405(9) 0.5108(11) 0.6362(2) 0.051(3) Uani 1 1 d . .
C2 C 0.7473(9) 0.4780(9) 0.6554(2) 0.042(2) Uani 1 1 d . .
C3 C 0.6648(10) 0.3897(11) 0.6475(2) 0.054(3) Uani 1 1 d . .
H3 H 0.6696 0.3446 0.6309 0.064 Uiso 1 1 calc R U
C4 C 0.5740(10) 0.3682(12) 0.6644(3) 0.061(3) Uani 1 1 d . .
H4 H 0.5169 0.3105 0.6585 0.073 Uiso 1 1 calc R U
C5 C 0.5662(9) 0.4294(10) 0.6893(2) 0.045(2) Uani 1 1 d . .
C6 C 0.6526(9) 0.5160(10) 0.6976(2) 0.046(3) Uani 1 1 d . .
H6 H 0.6501 0.5580 0.7146 0.056 Uiso 1 1 calc R U
C7 C 0.7428(9) 0.5398(11) 0.6803(2) 0.048(3) Uani 1 1 d . .
H7 H 0.7999 0.5980 0.6858 0.058 Uiso 1 1 calc R U
C8 C 0.4683(9) 0.4079(10) 0.7069(2) 0.046(3) Uani 1 1 d . .
H8 H 0.4181 0.3405 0.7026 0.055 Uiso 1 1 calc R U
C9 C 0.3564(9) 0.4555(10) 0.7443(2) 0.046(3) Uani 1 1 d . .
C10 C 0.2709(10) 0.3645(11) 0.7396(2) 0.055(3) Uani 1 1 d . .
H10 H 0.2709 0.3132 0.7238 0.066 Uiso 1 1 calc R U
C11 C 0.1856(9) 0.3492(11) 0.7582(3) 0.053(3) Uani 1 1 d . .
H11 H 0.1279 0.2893 0.7544 0.064 Uiso 1 1 calc R U
C12 C 0.1842(8) 0.4215(9) 0.7827(2) 0.039(2) Uani 1 1 d . .
C13 C 0.2709(9) 0.5120(10) 0.7865(2) 0.044(3) Uani 1 1 d . .
H13 H 0.2724 0.5632 0.8024 0.053 Uiso 1 1 calc R U
C14 C 0.3536(9) 0.5287(10) 0.7681(2) 0.046(3) Uani 1 1 d . .
H14 H 0.4097 0.5910 0.7715 0.055 Uiso 1 1 calc R U
C15 C 0.0161(10) 0.3029(12) 0.7968(3) 0.060(3) Uani 1 1 d . .
H15A H -0.0310 0.2965 0.8125 0.090 Uiso 1 1 calc R U
H15B H 0.0536 0.2220 0.7940 0.090 Uiso 1 1 calc R U
H15C H -0.0308 0.3241 0.7805 0.090 Uiso 1 1 calc R U
C16 C 0.0983(11) 0.4838(13) 0.8256(3) 0.073(4) Uani 1 1 d . .
H16A H 0.0339 0.4615 0.8362 0.109 Uiso 1 1 calc R U
H16B H 0.0917 0.5722 0.8198 0.109 Uiso 1 1 calc R U
H16C H 0.1676 0.4727 0.8369 0.109 Uiso 1 1 calc R U
C21 C 0.2218(9) 0.6572(11) 0.8818(2) 0.045(3) Uani 1 1 d . .
C22 C 0.3195(8) 0.6787(10) 0.8638(2) 0.040(2) Uani 1 1 d . .
C23 C 0.3163(10) 0.7835(11) 0.8467(2) 0.049(3) Uani 1 1 d . .
H23 H 0.2548 0.8403 0.8469 0.059 Uiso 1 1 calc R U
C24 C 0.4049(10) 0.8057(12) 0.8291(3) 0.059(3) Uani 1 1 d . .
H24 H 0.4034 0.8790 0.8180 0.071 Uiso 1 1 calc R U
C25 C 0.4936(9) 0.7218(11) 0.8280(2) 0.045(3) Uani 1 1 d . .
C26 C 0.4979(9) 0.6155(12) 0.8457(3) 0.057(3) Uani 1 1 d . .
H26 H 0.5588 0.5580 0.8454 0.068 Uiso 1 1 calc R U
C27 C 0.4107(9) 0.5955(12) 0.8639(2) 0.055(3) Uani 1 1 d . .
H27 H 0.4143 0.5259 0.8761 0.066 Uiso 1 1 calc R U
C28 C 0.5827(10) 0.7416(12) 0.8079(2) 0.052(3) Uani 1 1 d . .
H28 H 0.5812 0.8185 0.7979 0.062 Uiso 1 1 calc R U
C29 C 0.7371(9) 0.6842(11) 0.7815(2) 0.046(3) Uani 1 1 d . .
C30 C 0.7232(10) 0.7775(13) 0.7615(3) 0.062(4) Uani 1 1 d . .
H30 H 0.6601 0.8320 0.7616 0.075 Uiso 1 1 calc R U
C31 C 0.8010(10) 0.7925(11) 0.7410(2) 0.050(3) Uani 1 1 d . .
H31 H 0.7890 0.8564 0.7277 0.060 Uiso 1 1 calc R U
C32 C 0.8963(9) 0.7142(10) 0.7402(2) 0.043(2) Uani 1 1 d . .
C33 C 0.9090(9) 0.6196(11) 0.7607(2) 0.051(3) Uani 1 1 d . .
H33 H 0.9715 0.5643 0.7607 0.061 Uiso 1 1 calc R U
C34 C 0.8309(9) 0.6065(11) 0.7810(3) 0.053(3) Uani 1 1 d . .
H34 H 0.8424 0.5435 0.7946 0.064 Uiso 1 1 calc R U
C35 C 1.0655(11) 0.6355(13) 0.7171(3) 0.073(4) Uani 1 1 d . .
H35A H 1.1019 0.6504 0.7000 0.110 Uiso 1 1 calc R U
H35B H 1.0364 0.5490 0.7173 0.110 Uiso 1 1 calc R U
H35C H 1.1202 0.6473 0.7324 0.110 Uiso 1 1 calc R U
C36 C 0.9610(11) 0.8236(13) 0.6994(2) 0.063(3) Uani 1 1 d . .
H36A H 1.0342 0.8416 0.6921 0.094 Uiso 1 1 calc R U
H36B H 0.9321 0.9001 0.7078 0.094 Uiso 1 1 calc R U
H36C H 0.9086 0.7961 0.6846 0.094 Uiso 1 1 calc R U
C41 C 1.1422(10) 0.5777(13) 0.6142(3) 0.061(3) Uani 1 1 d . .
C42 C 1.2385(10) 0.5259(13) 0.6026(3) 0.068(4) Uani 1 1 d . .
H42 H 1.2301 0.4776 0.5864 0.081 Uiso 1 1 calc R U
C43 C 1.3468(11) 0.5450(16) 0.6149(3) 0.080(4) Uani 1 1 d . .
H43 H 1.4104 0.5087 0.6071 0.096 Uiso 1 1 calc R U
C44 C 1.3594(12) 0.6176(16) 0.6385(3) 0.084(5) Uani 1 1 d . .
H44 H 1.4322 0.6309 0.6466 0.101 Uiso 1 1 calc R U
C45 C 1.2656(13) 0.6717(18) 0.6506(3) 0.102(6) Uani 1 1 d . .
H45 H 1.2738 0.7202 0.6668 0.122 Uiso 1 1 calc R U
C46 C 1.1567(11) 0.6503(15) 0.6372(3) 0.077(4) Uani 1 1 d . .
H46 H 1.0928 0.6877 0.6447 0.093 Uiso 1 1 calc R U
C47 C 1.0024(10) 0.3961(12) 0.5636(3) 0.057(3) Uani 1 1 d . .
C48 C 1.0438(12) 0.4293(16) 0.5385(3) 0.084(4) Uani 1 1 d . .
H48 H 1.0554 0.5160 0.5345 0.100 Uiso 1 1 calc R U
C49 C 1.0690(14) 0.336(2) 0.5187(3) 0.092(5) Uani 1 1 d . .
H49 H 1.0922 0.3607 0.5012 0.111 Uiso 1 1 calc R U
C50 C 1.0595(14) 0.2125(19) 0.5251(4) 0.088(5) Uani 1 1 d . .
H50 H 1.0769 0.1499 0.5121 0.106 Uiso 1 1 calc R U
C51 C 1.0239(16) 0.1758(17) 0.5508(4) 0.113(7) Uani 1 1 d . .
H51 H 1.0209 0.0890 0.5556 0.136 Uiso 1 1 calc R U
C52 C 0.9928(13) 0.2692(15) 0.5691(3) 0.083(4) Uani 1 1 d . .
H52 H 0.9642 0.2440 0.5860 0.099 Uiso 1 1 calc R U
C53 C 0.8918(11) 0.7028(14) 0.5760(3) 0.064(4) Uani 1 1 d . .
C54 C 0.8195(13) 0.6877(15) 0.5529(3) 0.078(4) Uani 1 1 d . .
H54 H 0.8098 0.6058 0.5453 0.094 Uiso 1 1 calc R U
C55 C 0.7598(18) 0.792(2) 0.5406(4) 0.119(7) Uani 1 1 d . .
H55 H 0.7116 0.7807 0.5248 0.143 Uiso 1 1 calc R U
C56 C 0.7756(19) 0.908(2) 0.5525(5) 0.115(8) Uani 1 1 d . .
H56 H 0.7369 0.9782 0.5445 0.139 Uiso 1 1 calc R U
C57 C 0.8432(19) 0.9284(18) 0.5750(5) 0.119(7) Uani 1 1 d . .
H57 H 0.8504 1.0107 0.5825 0.143 Uiso 1 1 calc R U
C58 C 0.9028(14) 0.8263(16) 0.5871(4) 0.094(5) Uani 1 1 d . .
H58 H 0.9506 0.8402 0.6028 0.112 Uiso 1 1 calc R U
C61 C 0.1599(10) 0.4297(12) 0.9537(2) 0.055(3) Uani 1 1 d . U
C62 C 0.0987(13) 0.3954(15) 0.9756(3) 0.085(5) Uani 1 1 d . U
H62 H 0.0259 0.4293 0.9773 0.102 Uiso 1 1 calc R U
C63 C 0.1429(17) 0.3102(17) 0.9958(3) 0.102(5) Uani 1 1 d . U
H63 H 0.0987 0.2867 1.0105 0.122 Uiso 1 1 calc R U
C64 C 0.2480(17) 0.2621(16) 0.9941(3) 0.099(5) Uani 1 1 d . U
H64 H 0.2773 0.2049 1.0075 0.119 Uiso 1 1 calc R U
C65 C 0.3104(16) 0.2969(19) 0.9731(4) 0.121(6) Uani 1 1 d . U
H65 H 0.3844 0.2653 0.9720 0.145 Uiso 1 1 calc R U
C66 C 0.2667(13) 0.3788(17) 0.9529(3) 0.099(5) Uani 1 1 d . U
H66 H 0.3117 0.4003 0.9383 0.119 Uiso 1 1 calc R U
C67 C -0.0350(9) 0.4682(12) 0.8963(2) 0.053(3) Uani 1 1 d . .
C68 C -0.1013(9) 0.5353(13) 0.8777(2) 0.056(3) Uani 1 1 d . .
H68 H -0.0924 0.6242 0.8764 0.067 Uiso 1 1 calc R U
C69 C -0.1835(10) 0.4728(17) 0.8601(3) 0.072(4) Uani 1 1 d . .
H69 H -0.2271 0.5177 0.8466 0.086 Uiso 1 1 calc R U
C70 C -0.1964(12) 0.3421(18) 0.8638(3) 0.082(5) Uani 1 1 d . .
H70 H -0.2536 0.3000 0.8532 0.098 Uiso 1 1 calc R U
C71 C -0.1320(12) 0.2730(16) 0.8816(4) 0.091(5) Uani 1 1 d . .
H71 H -0.1413 0.1840 0.8825 0.109 Uiso 1 1 calc R U
C72 C -0.0497(10) 0.3341(13) 0.8991(3) 0.060(3) Uani 1 1 d . .
H72 H -0.0059 0.2874 0.9122 0.072 Uiso 1 1 calc R U
C73 C 0.0467(11) 0.7412(12) 0.9394(3) 0.059(3) Uani 1 1 d . U
C74 C 0.1191(14) 0.8111(16) 0.9555(4) 0.093(5) Uani 1 1 d . U
H74 H 0.1902 0.7769 0.9610 0.111 Uiso 1 1 calc R U
C75 C 0.091(2) 0.932(2) 0.9643(5) 0.130(7) Uani 1 1 d . U
H75 H 0.1427 0.9791 0.9755 0.155 Uiso 1 1 calc R U
C76 C -0.010(2) 0.9839(17) 0.9568(5) 0.130(8) Uani 1 1 d . U
H76 H -0.0283 1.0667 0.9626 0.156 Uiso 1 1 calc R U
C77 C -0.0864(19) 0.9157(18) 0.9409(4) 0.115(6) Uani 1 1 d . U
H77 H -0.1575 0.9512 0.9360 0.138 Uiso 1 1 calc R U
C78 C -0.0600(15) 0.7956(15) 0.9319(3) 0.091(5) Uani 1 1 d . U
H78 H -0.1127 0.7495 0.9207 0.109 Uiso 1 1 calc R U
N1 N 0.4506(8) 0.4770(8) 0.72735(19) 0.048(2) Uani 1 1 d . .
N2 N 0.1007(8) 0.4024(9) 0.8018(2) 0.057(3) Uani 1 1 d . .
N3 N 0.6604(8) 0.6625(10) 0.8032(2) 0.053(2) Uani 1 1 d . .
N4 N 0.9729(8) 0.7252(10) 0.7195(2) 0.057(3) Uani 1 1 d . .
O1 O 0.8561(7) 0.4390(8) 0.61518(15) 0.061(2) Uani 1 1 d . .
O2 O 0.9017(7) 0.6063(8) 0.64109(18) 0.064(2) Uani 1 1 d . .
O3 O 0.2404(6) 0.5746(8) 0.90182(16) 0.056(2) Uani 1 1 d . .
O4 O 0.1292(6) 0.7079(8) 0.87776(17) 0.058(2) Uani 1 1 d . .
Sn1 Sn 0.97949(7) 0.54194(9) 0.59416(2) 0.0536(2) Uani 1 1 d . .
Sn2 Sn 0.09098(6) 0.55863(8) 0.92292(2) 0.0474(2) Uani 1 1 d . .

loop_
_atom_site_aniso_label
_atom_site_aniso_U_11
_atom_site_aniso_U_22
_atom_site_aniso_U_33
_atom_site_aniso_U_23
_atom_site_aniso_U_13
_atom_site_aniso_U_12
C1 0.050(6) 0.052(7) 0.050(7) 0.013(6) -0.003(6) 0.005(6)
C2 0.054(6) 0.032(5) 0.039(6) 0.001(5) -0.003(5) 0.003(5)
C3 0.079(8) 0.046(6) 0.036(6) -0.014(5) 0.005(6) -0.003(6)
C4 0.054(7) 0.066(8) 0.063(8) -0.016(7) 0.009(6) -0.024(7)
C5 0.047(6) 0.036(5) 0.052(6) 0.002(5) 0.005(5) 0.005(5)
C6 0.061(7) 0.047(6) 0.031(5) -0.005(5) -0.004(5) 0.000(6)
C7 0.047(6) 0.047(6) 0.050(6) 0.000(6) -0.004(5) -0.015(6)
C8 0.052(6) 0.036(6) 0.049(7) -0.005(5) 0.003(5) -0.003(5)
C9 0.045(6) 0.040(6) 0.053(6) 0.015(6) 0.001(5) 0.003(5)
C10 0.063(7) 0.058(7) 0.043(7) -0.019(6) 0.008(6) -0.010(6)
C11 0.050(6) 0.051(7) 0.059(8) -0.016(6) 0.012(6) -0.013(6)
C12 0.045(5) 0.027(5) 0.044(6) -0.005(4) -0.002(5) 0.002(5)
C13 0.053(6) 0.044(6) 0.036(6) -0.001(5) 0.001(5) -0.005(5)
C14 0.051(6) 0.035(5) 0.051(6) 0.000(5) -0.002(5) -0.007(5)
C15 0.051(7) 0.067(8) 0.062(8) 0.015(7) 0.007(6) -0.007(6)
C16 0.079(9) 0.080(9) 0.059(8) -0.017(8) 0.017(7) -0.008(8)
C21 0.049(6) 0.044(6) 0.042(6) 0.000(5) -0.001(5) -0.004(6)
C22 0.040(5) 0.048(6) 0.032(5) -0.006(5) -0.003(4) -0.010(5)
C23 0.059(7) 0.047(6) 0.041(6) -0.003(5) 0.004(5) 0.002(6)
C24 0.068(8) 0.049(7) 0.063(8) 0.002(6) 0.017(7) 0.003(7)
C25 0.050(6) 0.046(6) 0.038(6) -0.010(5) 0.006(5) -0.009(5)
C26 0.037(6) 0.067(8) 0.067(8) 0.004(7) -0.001(6) 0.009(6)
C27 0.044(6) 0.069(8) 0.052(7) 0.019(6) -0.001(5) 0.010(6)
C28 0.059(7) 0.052(7) 0.044(7) 0.001(6) -0.006(6) -0.015(6)
C29 0.040(6) 0.051(6) 0.047(7) -0.003(6) -0.004(5) -0.005(5)
C30 0.040(6) 0.077(9) 0.069(9) 0.016(7) 0.002(6) 0.020(6)
C31 0.054(7) 0.058(7) 0.038(6) 0.015(6) -0.010(5) 0.006(6)
C32 0.046(6) 0.043(6) 0.038(6) -0.013(5) -0.003(5) -0.007(5)
C33 0.048(6) 0.050(7) 0.055(7) 0.000(6) 0.004(6) 0.007(6)
C34 0.055(7) 0.046(6) 0.059(8) 0.005(6) 0.005(6) -0.007(6)
C35 0.066(8) 0.088(10) 0.069(9) 0.003(8) 0.024(7) 0.006(8)
C36 0.070(8) 0.083(9) 0.035(6) 0.008(7) -0.003(6) -0.021(7)
C41 0.060(7) 0.064(8) 0.061(8) -0.002(7) 0.017(6) -0.002(7)
C42 0.061(7) 0.083(9) 0.060(8) -0.008(8) 0.015(6) -0.005(8)
C43 0.056(7) 0.115(12) 0.070(9) -0.019(10) 0.007(7) -0.007(9)
C44 0.056(8) 0.120(13) 0.078(11) -0.005(10) 0.008(8) -0.029(9)
C45 0.078(10) 0.148(16) 0.080(11) -0.060(12) 0.008(9) -0.041(11)
C46 0.057(8) 0.097(11) 0.079(10) -0.036(9) 0.020(7) -0.015(8)
C47 0.046(6) 0.061(8) 0.065(8) 0.002(7) -0.005(6) -0.003(6)
C48 0.104(11) 0.080(10) 0.070(9) 0.003(9) 0.028(9) 0.003(10)
C49 0.110(13) 0.132(15) 0.036(8) -0.004(10) 0.014(8) 0.021(13)
C50 0.087(11) 0.107(14) 0.071(11) -0.028(11) 0.002(9) 0.005(11)
C51 0.150(17) 0.069(10) 0.125(17) -0.006(11) 0.056(14) -0.005(11)
C52 0.098(11) 0.086(11) 0.065(10) 0.015(9) 0.017(9) -0.004(10)
C53 0.061(8) 0.078(9) 0.055(8) 0.011(8) 0.022(7) -0.007(7)
C54 0.086(10) 0.075(10) 0.076(11) 0.015(9) 0.029(9) 0.017(9)
C55 0.120(16) 0.143(18) 0.098(15) 0.010(15) 0.039(13) 0.039(16)
C56 0.122(17) 0.117(18) 0.111(17) 0.040(16) 0.044(14) 0.039(15)
C57 0.146(18) 0.061(11) 0.15(2) 0.016(14) 0.045(16) 0.011(13)
C58 0.087(11) 0.073(10) 0.121(16) 0.002(11) 0.010(11) -0.011(9)
C61 0.051(6) 0.070(8) 0.044(6) 0.002(6) -0.005(5) -0.002(6)
C62 0.088(10) 0.102(11) 0.068(9) 0.028(9) 0.029(8) 0.021(9)
C63 0.125(13) 0.112(13) 0.070(10) 0.026(10) 0.025(10) -0.010(12)
C64 0.129(14) 0.096(11) 0.070(10) 0.046(9) -0.008(10) 0.006(11)
C65 0.111(13) 0.146(15) 0.105(13) 0.065(12) 0.005(11) 0.035(12)
C66 0.089(10) 0.134(13) 0.073(10) 0.036(10) 0.000(8) 0.024(10)
C67 0.045(6) 0.070(8) 0.045(6) -0.017(6) 0.013(5) 0.002(6)
C68 0.058(7) 0.068(8) 0.043(6) -0.002(7) 0.009(5) 0.009(7)
C69 0.045(7) 0.113(13) 0.057(8) -0.002(9) 0.000(6) 0.000(8)
C70 0.051(8) 0.116(14) 0.077(11) -0.013(10) -0.007(7) -0.027(9)
C71 0.056(9) 0.079(11) 0.138(17) -0.029(11) 0.008(10) -0.016(8)
C72 0.060(7) 0.070(8) 0.049(7) 0.028(7) -0.001(6) 0.004(7)
C73 0.067(8) 0.065(8) 0.045(7) -0.008(6) 0.014(6) -0.005(7)
C74 0.092(11) 0.095(11) 0.094(11) -0.039(10) 0.023(9) -0.007(9)
C75 0.146(16) 0.100(13) 0.145(16) -0.050(13) 0.028(14) -0.017(13)
C76 0.20(2) 0.066(11) 0.130(16) -0.032(11) 0.057(16) 0.016(13)
C77 0.170(17) 0.094(12) 0.084(12) 0.018(10) 0.027(12) 0.055(12)
C78 0.121(12) 0.084(10) 0.066(9) -0.001(8) 0.004(9) 0.036(10)
N1 0.059(5) 0.038(5) 0.047(5) 0.008(4) 0.004(4) -0.003(5)
N2 0.051(5) 0.060(6) 0.060(6) -0.010(5) 0.009(5) -0.010(5)
N3 0.043(5) 0.064(6) 0.051(6) -0.006(5) 0.001(4) 0.004(5)
N4 0.056(6) 0.068(7) 0.048(6) 0.006(5) 0.011(5) 0.007(5)
O1 0.081(5) 0.060(5) 0.044(4) -0.006(4) 0.020(4) -0.001(5)
O2 0.056(5) 0.074(6) 0.063(6) 0.002(5) 0.011(4) -0.014(5)
O3 0.054(4) 0.064(5) 0.050(4) 0.013(4) 0.009(4) -0.001(4)
O4 0.049(5) 0.064(5) 0.061(5) 0.015(4) 0.011(4) 0.015(4)
Sn1 0.0549(5) 0.0600(5) 0.0462(4) -0.0010(5) 0.0070(4) -0.0038(5)
Sn2 0.0466(4) 0.0538(4) 0.0418(4) 0.0037(4) 0.0012(3) 0.0021(4)

loop_
_atom_type_symbol
_atom_type_description
_atom_type_scat_dispersion_real
_atom_type_scat_dispersion_imag
_atom_type_scat_source
C C 0.0033 0.0016 'International Tables Vol C Tables 4.2.6.8 and 6.1.1.4'
H H 0.0000 0.0000 'International Tables Vol C Tables 4.2.6.8 and 6.1.1.4'
N N 0.0061 0.0033 'International Tables Vol C Tables 4.2.6.8 and 6.1.1.4'
O O 0.0106 0.0060 'International Tables Vol C Tables 4.2.6.8 and 6.1.1.4'
Sn Sn -0.6537 1.4246 'International Tables Vol C Tables 4.2.6.8 and 6.1.1.4'

loop_
_geom_angle_atom_site_label_1
_geom_angle_atom_site_label_2
_geom_angle_atom_site_label_3
_geom_angle
O2 C1 O1 120.7(11)
O2 C1 C2 119.8(11)
O1 C1 C2 119.5(10)
C7 C2 C3 120.1(10)
C7 C2 C1 119.7(10)
C3 C2 C1 120.2(10)
C2 C3 C4 119.5(10)
C2 C3 H3 120.2
C4 C3 H3 120.2
C5 C4 C3 121.8(11)
C5 C4 H4 119.1
C3 C4 H4 119.1
C4 C5 C6 118.0(10)
C4 C5 C8 121.5(10)
C6 C5 C8 120.4(10)
C5 C6 C7 120.2(10)
C5 C6 H6 119.9
C7 C6 H6 119.9
C2 C7 C6 120.3(10)
C2 C7 H7 119.9
C6 C7 H7 119.9
N1 C8 C5 122.1(10)
N1 C8 H8 118.9
C5 C8 H8 118.9
C14 C9 C10 117.7(10)
C14 C9 N1 116.2(10)
C10 C9 N1 126.0(10)
C11 C10 C9 120.8(10)
C11 C10 H10 119.6
C9 C10 H10 119.6
C10 C11 C12 121.6(10)
C10 C11 H11 119.2
C12 C11 H11 119.2
N2 C12 C13 122.7(9)
N2 C12 C11 121.4(9)
C13 C12 C11 115.9(10)
C14 C13 C12 122.6(10)
C14 C13 H13 118.7
C12 C13 H13 118.7
C13 C14 C9 121.5(10)
C13 C14 H14 119.3
C9 C14 H14 119.3
N2 C15 H15A 109.5
N2 C15 H15B 109.5
H15A C15 H15B 109.5
N2 C15 H15C 109.5
H15A C15 H15C 109.5
H15B C15 H15C 109.5
N2 C16 H16A 109.5
N2 C16 H16B 109.5
H16A C16 H16B 109.5
N2 C16 H16C 109.5
H16A C16 H16C 109.5
H16B C16 H16C 109.5
O4 C21 O3 121.4(10)
O4 C21 C22 123.3(10)
O3 C21 C22 115.2(10)
C23 C22 C27 120.1(10)
C23 C22 C21 118.2(10)
C27 C22 C21 121.6(10)
C22 C23 C24 120.1(11)
C22 C23 H23 120.0
C24 C23 H23 120.0
C25 C24 C23 120.9(11)
C25 C24 H24 119.6
C23 C24 H24 119.6
C24 C25 C26 119.1(10)
C24 C25 C28 120.3(11)
C26 C25 C28 120.6(11)
C25 C26 C27 119.9(11)
C25 C26 H26 120.1
C27 C26 H26 120.1
C22 C27 C26 119.8(11)
C22 C27 H27 120.1
C26 C27 H27 120.1
N3 C28 C25 124.8(11)
N3 C28 H28 117.6
C25 C28 H28 117.6
C34 C29 C30 118.2(11)
C34 C29 N3 117.1(11)
C30 C29 N3 124.7(10)
C29 C30 C31 121.4(11)
C29 C30 H30 119.3
C31 C30 H30 119.3
C30 C31 C32 121.1(10)
C30 C31 H31 119.4
C32 C31 H31 119.4
N4 C32 C31 121.9(10)
N4 C32 C33 121.4(10)
C31 C32 C33 116.6(10)
C34 C33 C32 121.4(11)
C34 C33 H33 119.3
C32 C33 H33 119.3
C29 C34 C33 121.2(11)
C29 C34 H34 119.4
C33 C34 H34 119.4
N4 C35 H35A 109.5
N4 C35 H35B 109.5
H35A C35 H35B 109.5
N4 C35 H35C 109.5
H35A C35 H35C 109.5
H35B C35 H35C 109.5
N4 C36 H36A 109.5
N4 C36 H36B 109.5
H36A C36 H36B 109.5
N4 C36 H36C 109.5
H36A C36 H36C 109.5
H36B C36 H36C 109.5
C46 C41 C42 118.4(12)
C46 C41 Sn1 123.1(10)
C42 C41 Sn1 118.4(10)
C43 C42 C41 121.0(13)
C43 C42 H42 119.5
C41 C42 H42 119.5
C44 C43 C42 119.6(13)
C44 C43 H43 120.2
C42 C43 H43 120.2
C43 C44 C45 121.2(13)
C43 C44 H44 119.4
C45 C44 H44 119.4
C44 C45 C46 117.3(13)
C44 C45 H45 121.3
C46 C45 H45 121.3
C41 C46 C45 122.4(13)
C41 C46 H46 118.8
C45 C46 H46 118.8
C52 C47 C48 117.1(14)
C52 C47 Sn1 122.7(11)
C48 C47 Sn1 119.6(10)
C47 C48 C49 121.7(15)
C47 C48 H48 119.1
C49 C48 H48 119.1
C50 C49 C48 119.0(15)
C50 C49 H49 120.5
C48 C49 H49 120.5
C49 C50 C51 120.6(16)
C49 C50 H50 119.7
C51 C50 H50 119.7
C52 C51 C50 119.0(16)
C52 C51 H51 120.5
C50 C51 H51 120.5
C47 C52 C51 122.3(15)
C47 C52 H52 118.8
C51 C52 H52 118.8
C54 C53 C58 117.3(15)
C54 C53 Sn1 120.7(12)
C58 C53 Sn1 121.9(12)
C53 C54 C55 122.1(17)
C53 C54 H54 118.9
C55 C54 H54 118.9
C56 C55 C54 117(2)
C56 C55 H55 121.5
C54 C55 H55 121.5
C57 C56 C55 124(2)
C57 C56 H56 118.1
C55 C56 H56 118.1
C56 C57 C58 119(2)
C56 C57 H57 120.3
C58 C57 H57 120.3
C57 C58 C53 120.5(18)
C57 C58 H58 119.8
C53 C58 H58 119.8
C62 C61 C66 116.1(13)
C62 C61 Sn2 120.9(10)
C66 C61 Sn2 123.0(10)
C61 C62 C63 121.3(14)
C61 C62 H62 119.4
C63 C62 H62 119.4
C64 C63 C62 120.5(15)
C64 C63 H63 119.8
C62 C63 H63 119.8
C65 C64 C63 119.1(16)
C65 C64 H64 120.4
C63 C64 H64 120.4
C64 C65 C66 120.6(18)
C64 C65 H65 119.7
C66 C65 H65 119.7
C61 C66 C65 122.4(16)
C61 C66 H66 118.8
C65 C66 H66 118.8
C68 C67 C72 120.1(12)
C68 C67 Sn2 122.2(10)
C72 C67 Sn2 117.7(10)
C67 C68 C69 121.1(13)
C67 C68 H68 119.5
C69 C68 H68 119.5
C70 C69 C68 116.8(14)
C70 C69 H69 121.6
C68 C69 H69 121.6
C71 C70 C69 123.7(15)
C71 C70 H70 118.2
C69 C70 H70 118.2
C70 C71 C72 119.8(15)
C70 C71 H71 120.1
C72 C71 H71 120.1
C71 C72 C67 118.4(13)
C71 C72 H72 120.8
C67 C72 H72 120.8
C74 C73 C78 117.7(14)
C74 C73 Sn2 122.7(11)
C78 C73 Sn2 119.5(11)
C73 C74 C75 121.3(18)
C73 C74 H74 119.3
C75 C74 H74 119.3
C76 C75 C74 121(2)
C76 C75 H75 119.7
C74 C75 H75 119.7
C75 C76 C77 119.8(19)
C75 C76 H76 120.1
C77 C76 H76 120.1
C76 C77 C78 121(2)
C76 C77 H77 119.7
C78 C77 H77 119.7
C77 C78 C73 120.0(18)
C77 C78 H78 120.0
C73 C78 H78 120.0
C8 N1 C9 121.9(10)
C12 N2 C16 119.5(9)
C12 N2 C15 119.3(10)
C16 N2 C15 121.2(10)
C28 N3 C29 121.0(11)
C32 N4 C36 120.8(10)
C32 N4 C35 121.7(10)
C36 N4 C35 117.6(10)
C1 O1 Sn1 102.5(7)
C21 O3 Sn2 107.6(7)
O1 Sn1 C41 119.5(4)
O1 Sn1 C53 105.6(4)
C41 Sn1 C53 117.0(5)
O1 Sn1 C47 94.9(4)
C41 Sn1 C47 107.3(5)
C53 Sn1 C47 110.2(5)
O3 Sn2 C61 95.2(4)
O3 Sn2 C67 108.5(4)
C61 Sn2 C67 111.8(5)
O3 Sn2 C73 109.8(4)
C61 Sn2 C73 113.0(5)
C67 Sn2 C73 116.3(5)

loop_
_geom_bond_atom_site_label_1
_geom_bond_atom_site_label_2
_geom_bond_distance
C1 O2 1.237(13)
C1 O1 1.279(13)
C1 C2 1.502(15)
C2 C7 1.364(14)
C2 C3 1.371(14)
C3 C4 1.388(15)
C3 H3 0.9300
C4 C5 1.368(15)
C4 H4 0.9300
C5 C6 1.394(14)
C5 C8 1.476(14)
C6 C7 1.398(14)
C6 H6 0.9300
C7 H7 0.9300
C8 N1 1.242(13)
C8 H8 0.9300
C9 C14 1.376(14)
C9 C10 1.385(15)
C9 N1 1.421(13)
C10 C11 1.383(14)
C10 H10 0.9300
C11 C12 1.398(14)
C11 H11 0.9300
C12 N2 1.390(13)
C12 C13 1.388(13)
C13 C14 1.359(14)
C13 H13 0.9300
C14 H14 0.9300
C15 N2 1.442(14)
C15 H15A 0.9600
C15 H15B 0.9600
C15 H15C 0.9600
C16 N2 1.426(14)
C16 H16A 0.9600
C16 H16B 0.9600
C16 H16C 0.9600
C21 O4 1.212(12)
C21 O3 1.301(12)
C21 C22 1.484(14)
C22 C23 1.362(14)
C22 C27 1.372(14)
C23 C24 1.391(15)
C23 H23 0.9300
C24 C25 1.357(15)
C24 H24 0.9300
C25 C26 1.394(15)
C25 C28 1.473(15)
C26 C27 1.394(15)
C26 H26 0.9300
C27 H27 0.9300
C28 N3 1.253(14)
C28 H28 0.9300
C29 C34 1.363(15)
C29 C30 1.370(16)
C29 N3 1.429(14)
C30 C31 1.382(14)
C30 H30 0.9300
C31 C32 1.382(15)
C31 H31 0.9300
C32 N4 1.377(13)
C32 C33 1.397(15)
C33 C34 1.375(15)
C33 H33 0.9300
C34 H34 0.9300
C35 N4 1.437(14)
C35 H35A 0.9600
C35 H35B 0.9600
C35 H35C 0.9600
C36 N4 1.409(14)
C36 H36A 0.9600
C36 H36B 0.9600
C36 H36C 0.9600
C41 C46 1.344(17)
C41 C42 1.390(15)
C41 Sn1 2.125(13)
C42 C43 1.387(16)
C42 H42 0.9300
C43 C44 1.364(18)
C43 H43 0.9300
C44 C45 1.387(19)
C44 H44 0.9300
C45 C46 1.417(18)
C45 H45 0.9300
C46 H46 0.9300
C47 C52 1.349(18)
C47 C48 1.371(17)
C47 Sn1 2.136(13)
C48 C49 1.400(19)
C48 H48 0.9300
C49 C50 1.32(2)
C49 H49 0.9300
C50 C51 1.38(2)
C50 H50 0.9300
C51 C52 1.37(2)
C51 H51 0.9300
C52 H52 0.9300
C53 C54 1.370(19)
C53 C58 1.39(2)
C53 Sn1 2.125(14)
C54 C55 1.40(2)
C54 H54 0.9300
C55 C56 1.35(3)
C55 H55 0.9300
C56 C57 1.33(3)
C56 H56 0.9300
C57 C58 1.38(2)
C57 H57 0.9300
C58 H58 0.9300
C61 C62 1.355(16)
C61 C66 1.358(17)
C61 Sn2 2.125(12)
C62 C63 1.39(2)
C62 H62 0.9300
C63 C64 1.33(2)
C63 H63 0.9300
C64 C65 1.33(2)
C64 H64 0.9300
C65 C66 1.37(2)
C65 H65 0.9300
C66 H66 0.9300
C67 C68 1.351(15)
C67 C72 1.407(17)
C67 Sn2 2.123(11)
C68 C69 1.409(16)
C68 H68 0.9300
C69 C70 1.38(2)
C69 H69 0.9300
C70 C71 1.32(2)
C70 H70 0.9300
C71 C72 1.399(18)
C71 H71 0.9300
C72 H72 0.9300
C73 C74 1.335(19)
C73 C78 1.401(19)
C73 Sn2 2.127(13)
C74 C75 1.37(2)
C74 H74 0.9300
C75 C76 1.33(3)
C75 H75 0.9300
C76 C77 1.35(3)
C76 H76 0.9300
C77 C78 1.36(2)
C77 H77 0.9300
C78 H78 0.9300
O1 Sn1 2.096(8)
O3 Sn2 2.072(7)

loop_
_geom_torsion_atom_site_label_1
_geom_torsion_atom_site_label_2
_geom_torsion_atom_site_label_3
_geom_torsion_atom_site_label_4
_geom_torsion
O2 C1 C2 C7 -10.9(15)
O1 C1 C2 C7 168.6(10)
O2 C1 C2 C3 166.7(10)
O1 C1 C2 C3 -13.8(15)
C7 C2 C3 C4 2.9(17)
C1 C2 C3 C4 -174.7(11)
C2 C3 C4 C5 -2.3(19)
C3 C4 C5 C6 0.3(18)
C3 C4 C5 C8 178.8(11)
C4 C5 C6 C7 1.0(16)
C8 C5 C6 C7 -177.5(10)
C3 C2 C7 C6 -1.6(16)
C1 C2 C7 C6 176.0(9)
C5 C6 C7 C2 -0.4(16)
C4 C5 C8 N1 -168.4(11)
C6 C5 C8 N1 10.0(16)
C14 C9 C10 C11 0.4(17)
N1 C9 C10 C11 177.5(11)
C9 C10 C11 C12 -1.9(19)
C10 C11 C12 N2 -177.6(11)
C10 C11 C12 C13 2.1(17)
N2 C12 C13 C14 178.7(10)
C11 C12 C13 C14 -1.0(15)
C12 C13 C14 C9 -0.4(16)
C10 C9 C14 C13 0.7(16)
N1 C9 C14 C13 -176.7(9)
O4 C21 C22 C23 17.9(16)
O3 C21 C22 C23 -165.1(10)
O4 C21 C22 C27 -161.5(11)
O3 C21 C22 C27 15.4(15)
C27 C22 C23 C24 0.8(17)
C21 C22 C23 C24 -178.7(10)
C22 C23 C24 C25 2.1(18)
C23 C24 C25 C26 -3.1(18)
C23 C24 C25 C28 175.7(11)
C24 C25 C26 C27 1.1(17)
C28 C25 C26 C27 -177.6(10)
C23 C22 C27 C26 -2.6(17)
C21 C22 C27 C26 176.8(10)
C25 C26 C27 C22 1.7(18)
C24 C25 C28 N3 -171.8(11)
C26 C25 C28 N3 6.9(17)
C34 C29 C30 C31 0.7(18)
N3 C29 C30 C31 -179.8(11)
C29 C30 C31 C32 -0.4(18)
C30 C31 C32 N4 178.0(11)
C30 C31 C32 C33 0.4(16)
N4 C32 C33 C34 -178.4(11)
C31 C32 C33 C34 -0.7(16)
C30 C29 C34 C33 -1.0(17)
N3 C29 C34 C33 179.5(10)
C32 C33 C34 C29 1.0(18)
C46 C41 C42 C43 2(2)
Sn1 C41 C42 C43 -179.5(12)
C41 C42 C43 C44 -1(2)
C42 C43 C44 C45 1(3)
C43 C44 C45 C46 -1(3)
C42 C41 C46 C45 -2(2)
Sn1 C41 C46 C45 179.1(13)
C44 C45 C46 C41 2(3)
C52 C47 C48 C49 4(2)
Sn1 C47 C48 C49 174.7(12)
C47 C48 C49 C50 -4(3)
C48 C49 C50 C51 1(3)
C49 C50 C51 C52 3(3)
C48 C47 C52 C51 1(2)
Sn1 C47 C52 C51 -170.2(14)
C50 C51 C52 C47 -4(3)
C58 C53 C54 C55 1(2)
Sn1 C53 C54 C55 179.6(12)
C53 C54 C55 C56 -1(3)
C54 C55 C56 C57 0(3)
C55 C56 C57 C58 1(3)
C56 C57 C58 C53 0(3)
C54 C53 C58 C57 0(2)
Sn1 C53 C58 C57 -179.0(13)
C66 C61 C62 C63 -2(2)
Sn2 C61 C62 C63 179.5(13)
C61 C62 C63 C64 1(3)
C62 C63 C64 C65 0(3)
C63 C64 C65 C66 -1(3)
C62 C61 C66 C65 0(3)
Sn2 C61 C66 C65 179.3(15)
C64 C65 C66 C61 1(3)
C72 C67 C68 C69 -1.9(17)
Sn2 C67 C68 C69 179.4(8)
C67 C68 C69 C70 2.9(18)
C68 C69 C70 C71 -4(2)
C69 C70 C71 C72 4(3)
C70 C71 C72 C67 -3(2)
C68 C67 C72 C71 1.6(18)
Sn2 C67 C72 C71 -179.6(10)
C78 C73 C74 C75 -1(2)
Sn2 C73 C74 C75 175.4(14)
C73 C74 C75 C76 0(3)
C74 C75 C76 C77 1(4)
C75 C76 C77 C78 -1(3)
C76 C77 C78 C73 1(3)
C74 C73 C78 C77 0(2)
Sn2 C73 C78 C77 -175.8(12)
C5 C8 N1 C9 -179.7(9)
C14 C9 N1 C8 172.7(10)
C10 C9 N1 C8 -4.4(17)
C13 C12 N2 C16 4.2(16)
C11 C12 N2 C16 -176.1(11)
C13 C12 N2 C15 -177.6(10)
C11 C12 N2 C15 2.1(16)
C25 C28 N3 C29 174.1(10)
C34 C29 N3 C28 168.5(11)
C30 C29 N3 C28 -10.9(17)
C31 C32 N4 C36 4.4(16)
C33 C32 N4 C36 -178.0(10)
C31 C32 N4 C35 -173.8(11)
C33 C32 N4 C35 3.7(17)
O2 C1 O1 Sn1 -7.2(12)
C2 C1 O1 Sn1 173.4(8)
O4 C21 O3 Sn2 -1.4(13)
C22 C21 O3 Sn2 -178.5(7)
